data_4101282
loop_
_publ_author_name
'Ishikawa, Hayato'
'Elliott, Gregory I'
'Velcicky, Juraj'
'Choi, Younggi'
'Boger, Dale L'

_publ_section_title
;
 Total synthesis of (-)- and ent-(+)-vindoline and related alkaloids.
;
_journal_issue 32
_journal_name_full 'Journal of the American Chemical Society'
_journal_page_first 10596
_journal_page_last 10612
_journal_paper_doi 10.1021/ja061256t
_journal_volume 128
_journal_year 2006
_chemical_formula_sum 'C30 H34 N2 O6'
_chemical_formula_weight 518.59
_chemical_name_systematic
; 
 ? 
;
_space_group_IT_number 14
_symmetry_cell_setting monoclinic
_symmetry_space_group_name_Hall '-P 2yn'
_symmetry_space_group_name_H-M 'P 1 21/n 1'
_atom_sites_solution_hydrogens geom
_atom_sites_solution_primary direct
_atom_sites_solution_secondary difmap
_audit_creation_method SHELXL-97
_cell_angle_alpha 90.00
_cell_angle_beta 101.7840(10)
_cell_angle_gamma 90.00
_cell_formula_units_Z 4
_cell_length_a 9.7531(6)
_cell_length_b 14.2685(9)
_cell_length_c 19.3063(12)
_cell_measurement_reflns_used 5836
_cell_measurement_temperature 296(2)
_cell_measurement_theta_max 23.5
_cell_measurement_theta_min 2.6
_cell_volume 2630.1(3)
_computing_cell_refinement 'Bruker SMART'
_computing_data_collection 'Bruker SMART'
_computing_data_reduction 'Bruker SAINT+'
_computing_molecular_graphics 'Bruker SHELXTL'
_computing_publication_material 'Bruker SHELXTL'
_computing_structure_refinement 'SHELXL-97 (Sheldrick, 1997)'
_computing_structure_solution 'SHELXS-97 (Sheldrick, 1997)'
_diffrn_ambient_temperature 296(2)
_diffrn_measured_fraction_theta_full 0.989
_diffrn_measured_fraction_theta_max 0.989
_diffrn_measurement_device_type 'CCD area detector'
_diffrn_measurement_method 'phi and omega scans'
_diffrn_radiation_monochromator graphite
_diffrn_radiation_source 'normal-focus sealed tube'
_diffrn_radiation_type MoK\a
_diffrn_radiation_wavelength 0.71073
_diffrn_reflns_av_R_equivalents 0.0446
_diffrn_reflns_av_sigmaI/netI 0.0475
_diffrn_reflns_limit_h_max 12
_diffrn_reflns_limit_h_min -12
_diffrn_reflns_limit_k_max 18
_diffrn_reflns_limit_k_min -18
_diffrn_reflns_limit_l_max 24
_diffrn_reflns_limit_l_min -25
_diffrn_reflns_number 23497
_diffrn_reflns_theta_full 28.04
_diffrn_reflns_theta_max 28.04
_diffrn_reflns_theta_min 2.16
_diffrn_standards_decay_% 1
_exptl_absorpt_coefficient_mu 0.091
_exptl_absorpt_correction_T_max 0.9891
_exptl_absorpt_correction_T_min 0.9784
_exptl_absorpt_correction_type empirical
_exptl_absorpt_process_details 'SADABS (Sheldrick,1999)'
_exptl_crystal_colour Colorless
_exptl_crystal_density_diffrn 1.310
_exptl_crystal_density_method 'not measured'
_exptl_crystal_description Parallelpiped
_exptl_crystal_F_000 1104
_exptl_crystal_size_max 0.24
_exptl_crystal_size_mid 0.16
_exptl_crystal_size_min 0.12
_refine_diff_density_max 0.244
_refine_diff_density_min -0.201
_refine_diff_density_rms 0.036
_refine_ls_extinction_method none
_refine_ls_goodness_of_fit_ref 1.030
_refine_ls_hydrogen_treatment constr
_refine_ls_matrix_type full
_refine_ls_number_parameters 347
_refine_ls_number_reflns 6289
_refine_ls_number_restraints 0
_refine_ls_restrained_S_all 1.030
_refine_ls_R_factor_all 0.0924
_refine_ls_R_factor_gt 0.0538
_refine_ls_shift/su_max 0.685
_refine_ls_shift/su_mean 0.010
_refine_ls_structure_factor_coef Fsqd
_refine_ls_weighting_details 'calc w=1/[\s^2^(Fo^2^)+(0.0645P)^2^+0.3478P] where P=(Fo^2^+2Fc^2^)/3'
_refine_ls_weighting_scheme calc
_refine_ls_wR_factor_gt 0.1297
_refine_ls_wR_factor_ref 0.1474
_reflns_number_gt 3910
_reflns_number_total 6289
_reflns_threshold_expression >2sigma(I)
_cod_data_source_file ja061256trom20060221_080416.cif
_cod_data_source_block mill
_cod_depositor_comments
;
The following automatic conversions were performed:
'_symmetry_cell_setting' value 'Monoclinic' changed to 'monoclinic'
according to '/home/saulius/struct/CIF-dictionaries/cif_core.dic'
dictionary named 'cif_core.dic' version 2.4.1 from
2010-06-29.

'_exptl_absorpt_correction_type' value 'Empirical' changed to
'empirical' according to
'/home/saulius/struct/CIF-dictionaries/cif_core.dic' dictionary named
'cif_core.dic' version 2.4.1 from 2010-06-29.

Automatic conversion script
Id: cif_fix_enum 1527 2010-12-29 10:47:43Z saulius 
;
_cod_original_sg_symbol_H-M P2(1)/n
_cod_database_code 4101282

loop_
_symmetry_equiv_pos_as_xyz
'x, y, z'
'-x+1/2, y+1/2, -z+1/2'
'-x, -y, -z'
'x-1/2, -y-1/2, z-1/2'

loop_
_atom_site_label
_atom_site_type_symbol
_atom_site_fract_x
_atom_site_fract_y
_atom_site_fract_z
_atom_site_U_iso_or_equiv
_atom_site_adp_type
_atom_site_occupancy
_atom_site_symmetry_multiplicity
_atom_site_calc_flag
_atom_site_refinement_flags
O1 O 0.68700(16) 0.10339(11) 0.42187(7) 0.0650(4) Uani 1 1 d .
O2 O 0.85318(15) 0.29876(12) 0.02608(9) 0.0722(5) Uani 1 1 d .
O3 O 0.44410(12) 0.17010(9) 0.02136(6) 0.0444(3) Uani 1 1 d .
O4 O 0.17648(15) 0.16453(12) -0.04332(8) 0.0671(4) Uani 1 1 d .
O5 O 0.12504(17) 0.07151(13) 0.03916(9) 0.0863(6) Uani 1 1 d .
O6 O 0.28447(13) 0.25674(10) 0.15969(7) 0.0511(3) Uani 1 1 d .
N1 N 0.38902(16) 0.07142(11) 0.18625(8) 0.0466(4) Uani 1 1 d .
N2 N 0.68439(16) 0.21231(11) 0.05767(8) 0.0464(4) Uani 1 1 d .
C1 C 0.7491(2) 0.13265(14) 0.24559(11) 0.0495(5) Uani 1 1 d .
H1A H 0.8241 0.1476 0.2246 0.059 Uiso 1 1 calc R
C2 C 0.7675(2) 0.12959(14) 0.31852(11) 0.0544(5) Uani 1 1 d .
H2A H 0.8544 0.1433 0.3467 0.065 Uiso 1 1 calc R
C3 C 0.6561(2) 0.10604(13) 0.34934(10) 0.0494(5) Uani 1 1 d .
C4 C 0.5246(2) 0.08611(13) 0.30886(10) 0.0463(5) Uani 1 1 d .
H4A H 0.4499 0.0709 0.3300 0.056 Uiso 1 1 calc R
C5 C 0.50836(19) 0.08968(12) 0.23584(10) 0.0417(4) Uani 1 1 d .
C6 C 0.61985(19) 0.11352(12) 0.20403(10) 0.0419(4) Uani 1 1 d .
C7 C 0.57192(18) 0.10944(12) 0.12525(10) 0.0408(4) Uani 1 1 d .
C8 C 0.41588(18) 0.07754(13) 0.11542(10) 0.0425(4) Uani 1 1 d .
H8A H 0.4037 0.0159 0.0926 0.051 Uiso 1 1 calc R
C9 C 0.34130(18) 0.15396(13) 0.06346(9) 0.0412(4) Uani 1 1 d .
C10 C 0.33361(18) 0.25346(13) 0.09596(9) 0.0409(4) Uani 1 1 d .
H10A H 0.2734 0.2932 0.0610 0.049 Uiso 1 1 calc R
C11 C 0.48872(18) 0.28863(12) 0.10496(9) 0.0408(4) Uani 1 1 d .
C12 C 0.55557(18) 0.20035(12) 0.08051(9) 0.0400(4) Uani 1 1 d .
C13 C 0.6688(2) 0.05262(14) 0.08697(11) 0.0534(5) Uani 1 1 d .
H13A H 0.7241 0.0082 0.1191 0.064 Uiso 1 1 calc R
H13B H 0.6142 0.0185 0.0473 0.064 Uiso 1 1 calc R
C14 C 0.7634(2) 0.12435(15) 0.06136(12) 0.0597(6) Uani 1 1 d .
H14A H 0.8525 0.1296 0.0944 0.072 Uiso 1 1 calc R
H14B H 0.7805 0.1073 0.0152 0.072 Uiso 1 1 calc R
C15 C 0.7374(2) 0.29500(15) 0.04119(10) 0.0520(5) Uani 1 1 d .
C16 C 0.6499(2) 0.38065(15) 0.04362(13) 0.0640(6) Uani 1 1 d .
H16A H 0.6506 0.4177 0.0016 0.077 Uiso 1 1 calc R
H16B H 0.6932 0.4180 0.0842 0.077 Uiso 1 1 calc R
C17 C 0.4982(2) 0.36198(14) 0.04819(11) 0.0548(5) Uani 1 1 d .
H17A H 0.4468 0.3400 0.0027 0.066 Uiso 1 1 calc R
H17B H 0.4552 0.4199 0.0593 0.066 Uiso 1 1 calc R
C18 C 0.5829(3) 0.0719(2) 0.45679(12) 0.0777(7) Uani 1 1 d .
H18A H 0.6203 0.0691 0.5068 0.093 Uiso 1 1 calc R
H18B H 0.5522 0.0106 0.4398 0.093 Uiso 1 1 calc R
H18C H 0.5051 0.1144 0.4477 0.093 Uiso 1 1 calc R
C19 C 0.2669(2) 0.02539(15) 0.20094(11) 0.0552(5) Uani 1 1 d .
H19A H 0.2905 -0.0054 0.2460 0.066 Uiso 1 1 calc R
H19B H 0.2339 -0.0201 0.1647 0.066 Uiso 1 1 calc R
H19C H 0.1949 0.0709 0.2019 0.066 Uiso 1 1 calc R
C20 C 0.2026(2) 0.12402(14) 0.01872(10) 0.0484(5) Uani 1 1 d .
C21 C 0.0401(2) 0.1474(2) -0.08720(13) 0.0849(8) Uani 1 1 d .
H21A H 0.0348 0.1764 -0.1325 0.102 Uiso 1 1 calc R
H21B H -0.0308 0.1733 -0.0649 0.102 Uiso 1 1 calc R
H21C H 0.0256 0.0811 -0.0933 0.102 Uiso 1 1 calc R
C22 C 0.1445(2) 0.2793(2) 0.15276(12) 0.0708(7) Uani 1 1 d .
H22A H 0.0873 0.2305 0.1263 0.085 Uiso 1 1 calc R
H22B H 0.1251 0.3375 0.1266 0.085 Uiso 1 1 calc R
C23 C 0.1076(2) 0.28976(14) 0.22396(10) 0.0502(5) Uani 1 1 d .
C24 C 0.1914(2) 0.25601(16) 0.28491(12) 0.0639(6) Uani 1 1 d .
H24A H 0.2745 0.2253 0.2827 0.077 Uiso 1 1 calc R
C25 C 0.1533(3) 0.26727(19) 0.34906(13) 0.0775(7) Uani 1 1 d .
H25A H 0.2104 0.2437 0.3899 0.093 Uiso 1 1 calc R
C26 C 0.0317(3) 0.31297(19) 0.35328(15) 0.0787(8) Uani 1 1 d .
H26A H 0.0062 0.3204 0.3968 0.094 Uiso 1 1 calc R
C27 C -0.0519(3) 0.34749(18) 0.29323(15) 0.0715(7) Uani 1 1 d .
H27A H -0.1343 0.3788 0.2959 0.086 Uiso 1 1 calc R
C28 C -0.0146(2) 0.33619(15) 0.22860(12) 0.0579(5) Uani 1 1 d .
H28A H -0.0720 0.3599 0.1879 0.069 Uiso 1 1 calc R
C29 C 0.5529(2) 0.32367(13) 0.17961(10) 0.0499(5) Uani 1 1 d .
H29A H 0.5315 0.2787 0.2136 0.060 Uiso 1 1 calc R
H29B H 0.6539 0.3254 0.1848 0.060 Uiso 1 1 calc R
C30 C 0.5033(3) 0.41973(16) 0.19787(14) 0.0763(7) Uani 1 1 d .
H30A H 0.5404 0.4330 0.2469 0.092 Uiso 1 1 calc R
H30B H 0.4028 0.4206 0.1893 0.092 Uiso 1 1 calc R
H30C H 0.5353 0.4663 0.1690 0.092 Uiso 1 1 calc R

loop_
_atom_site_aniso_label
_atom_site_aniso_U_11
_atom_site_aniso_U_22
_atom_site_aniso_U_33
_atom_site_aniso_U_23
_atom_site_aniso_U_13
_atom_site_aniso_U_12
O1 0.0700(10) 0.0767(10) 0.0462(9) 0.0043(7) 0.0070(8) -0.0091(8)
O2 0.0468(9) 0.0953(12) 0.0804(11) 0.0133(9) 0.0265(8) -0.0173(8)
O3 0.0382(7) 0.0575(8) 0.0387(7) -0.0038(6) 0.0102(6) -0.0074(6)
O4 0.0487(9) 0.0933(11) 0.0521(9) 0.0083(8) -0.0064(7) -0.0134(8)
O5 0.0631(11) 0.1118(14) 0.0760(11) 0.0153(10) -0.0043(9) -0.0454(10)
O6 0.0377(7) 0.0727(9) 0.0444(8) -0.0018(6) 0.0119(6) 0.0047(6)
N1 0.0375(9) 0.0571(9) 0.0464(9) 0.0064(7) 0.0111(7) -0.0100(7)
N2 0.0371(9) 0.0568(10) 0.0487(9) 0.0029(7) 0.0168(7) -0.0034(7)
C1 0.0381(11) 0.0559(12) 0.0544(12) 0.0084(9) 0.0092(9) -0.0049(8)
C2 0.0433(11) 0.0588(12) 0.0571(13) 0.0068(10) 0.0005(10) -0.0072(9)
C3 0.0550(13) 0.0469(11) 0.0452(11) 0.0038(8) 0.0079(10) 0.0011(9)
C4 0.0457(11) 0.0471(10) 0.0485(11) 0.0064(8) 0.0154(9) -0.0009(8)
C5 0.0371(10) 0.0402(9) 0.0486(11) 0.0051(8) 0.0108(8) -0.0012(7)
C6 0.0387(10) 0.0414(9) 0.0465(11) 0.0053(8) 0.0104(8) -0.0021(8)
C7 0.0340(10) 0.0430(10) 0.0473(11) -0.0001(8) 0.0127(8) -0.0021(7)
C8 0.0376(10) 0.0440(10) 0.0473(11) -0.0027(8) 0.0122(8) -0.0072(8)
C9 0.0328(9) 0.0504(10) 0.0417(10) -0.0019(8) 0.0108(8) -0.0064(8)
C10 0.0355(10) 0.0496(10) 0.0378(10) 0.0000(8) 0.0081(8) -0.0021(8)
C11 0.0347(10) 0.0444(10) 0.0435(10) 0.0012(8) 0.0083(8) -0.0037(7)
C12 0.0323(9) 0.0492(10) 0.0395(10) -0.0003(8) 0.0099(8) -0.0063(7)
C13 0.0489(12) 0.0539(11) 0.0613(13) -0.0039(10) 0.0203(10) 0.0027(9)
C14 0.0475(12) 0.0687(14) 0.0696(14) -0.0018(11) 0.0277(11) 0.0020(10)
C15 0.0427(12) 0.0702(13) 0.0438(11) 0.0076(9) 0.0105(9) -0.0158(10)
C16 0.0580(14) 0.0600(13) 0.0759(16) 0.0184(11) 0.0181(12) -0.0123(11)
C17 0.0506(12) 0.0512(11) 0.0628(13) 0.0105(10) 0.0120(10) -0.0032(9)
C18 0.0860(18) 0.0994(19) 0.0505(14) -0.0033(13) 0.0206(13) -0.0095(15)
C19 0.0436(11) 0.0629(13) 0.0616(13) 0.0073(10) 0.0167(10) -0.0114(9)
C20 0.0437(11) 0.0544(11) 0.0463(12) -0.0082(9) 0.0073(9) -0.0055(9)
C21 0.0568(15) 0.119(2) 0.0671(16) -0.0028(15) -0.0161(12) -0.0057(14)
C22 0.0432(13) 0.118(2) 0.0529(13) -0.0017(13) 0.0135(10) 0.0131(12)
C23 0.0429(11) 0.0604(12) 0.0495(12) -0.0064(9) 0.0144(9) -0.0042(9)
C24 0.0640(14) 0.0731(15) 0.0558(14) -0.0019(11) 0.0148(11) 0.0075(12)
C25 0.093(2) 0.0919(18) 0.0505(14) -0.0004(12) 0.0207(13) -0.0108(15)
C26 0.094(2) 0.0870(18) 0.0665(17) -0.0253(14) 0.0435(16) -0.0323(16)
C27 0.0620(15) 0.0759(16) 0.0860(19) -0.0275(14) 0.0370(14) -0.0121(12)
C28 0.0460(12) 0.0622(13) 0.0686(14) -0.0095(11) 0.0192(10) -0.0041(10)
C29 0.0419(11) 0.0526(11) 0.0543(12) -0.0104(9) 0.0075(9) -0.0048(9)
C30 0.0866(18) 0.0614(14) 0.0804(17) -0.0212(12) 0.0155(14) -0.0058(13)

loop_
_atom_type_symbol
_atom_type_description
_atom_type_scat_dispersion_real
_atom_type_scat_dispersion_imag
_atom_type_scat_source
C C 0.0033 0.0016 'International Tables Vol C Tables 4.2.6.8 and 6.1.1.4'
H H 0.0000 0.0000 'International Tables Vol C Tables 4.2.6.8 and 6.1.1.4'
N N 0.0061 0.0033 'International Tables Vol C Tables 4.2.6.8 and 6.1.1.4'
O O 0.0106 0.0060 'International Tables Vol C Tables 4.2.6.8 and 6.1.1.4'

loop_
_geom_angle_atom_site_label_1
_geom_angle_atom_site_label_2
_geom_angle_atom_site_label_3
_geom_angle
C3 O1 C18 118.03(17)
C9 O3 C12 95.66(12)
C20 O4 C21 116.48(18)
C22 O6 C10 115.37(15)
C5 N1 C19 124.58(16)
C5 N1 C8 110.88(14)
C19 N1 C8 122.08(15)
C15 N2 C12 125.56(16)
C15 N2 C14 122.38(16)
C12 N2 C14 111.75(14)
C6 C1 C2 120.02(18)
C3 C2 C1 119.71(19)
O1 C3 C2 114.70(18)
O1 C3 C4 123.67(18)
C2 C3 C4 121.63(18)
C5 C4 C3 117.72(18)
N1 C5 C4 127.33(17)
N1 C5 C6 111.42(16)
C4 C5 C6 121.25(17)
C1 C6 C5 119.66(17)
C1 C6 C7 131.17(17)
C5 C6 C7 109.13(16)
C6 C7 C13 114.33(16)
C6 C7 C12 120.60(14)
C13 C7 C12 100.16(14)
C6 C7 C8 103.23(14)
C13 C7 C8 117.72(15)
C12 C7 C8 100.92(14)
N1 C8 C9 120.01(15)
N1 C8 C7 105.23(14)
C9 C8 C7 100.92(13)
O3 C9 C20 111.71(14)
O3 C9 C8 100.90(13)
C20 C9 C8 114.60(15)
O3 C9 C10 100.28(13)
C20 C9 C10 112.10(15)
C8 C9 C10 115.63(14)
O6 C10 C9 115.72(14)
O6 C10 C11 112.62(14)
C9 C10 C11 102.19(13)
C17 C11 C29 112.16(16)
C17 C11 C12 104.42(14)
C29 C11 C12 116.04(15)
C17 C11 C10 109.67(15)
C29 C11 C10 114.05(14)
C12 C11 C10 99.42(13)
N2 C12 O3 110.70(14)
N2 C12 C11 116.96(14)
O3 C12 C11 100.74(13)
N2 C12 C7 106.04(14)
O3 C12 C7 99.37(13)
C11 C12 C7 121.14(14)
C14 C13 C7 105.83(15)
N2 C14 C13 104.05(15)
O2 C15 N2 120.7(2)
O2 C15 C16 122.11(19)
N2 C15 C16 117.20(17)
C15 C16 C17 115.21(17)
C16 C17 C11 111.21(17)
O5 C20 O4 124.43(19)
O5 C20 C9 123.03(19)
O4 C20 C9 112.50(17)
O6 C22 C23 110.61(18)
C24 C23 C28 118.81(19)
C24 C23 C22 122.55(19)
C28 C23 C22 118.63(19)
C25 C24 C23 120.5(2)
C26 C25 C24 120.4(3)
C27 C26 C25 119.7(2)
C26 C27 C28 120.3(2)
C27 C28 C23 120.3(2)
C30 C29 C11 115.11(18)

loop_
_geom_bond_atom_site_label_1
_geom_bond_atom_site_label_2
_geom_bond_distance
O1 C3 1.371(2)
O1 C18 1.402(3)
O2 C15 1.224(2)
O3 C9 1.4324(19)
O3 C12 1.471(2)
O4 C20 1.307(2)
O4 C21 1.445(3)
O5 C20 1.188(2)
O6 C22 1.382(2)
O6 C10 1.409(2)
N1 C5 1.373(2)
N1 C19 1.438(2)
N1 C8 1.447(2)
N2 C15 1.352(2)
N2 C12 1.424(2)
N2 C14 1.467(3)
C1 C6 1.376(3)
C1 C2 1.383(3)
C2 C3 1.383(3)
C3 C4 1.388(3)
C4 C5 1.387(3)
C5 C6 1.396(2)
C6 C7 1.498(3)
C7 C13 1.543(2)
C7 C12 1.548(2)
C7 C8 1.562(2)
C8 C9 1.558(3)
C9 C20 1.511(3)
C9 C10 1.560(3)
C10 C11 1.569(2)
C11 C17 1.532(3)
C11 C29 1.533(3)
C11 C12 1.536(2)
C13 C14 1.527(3)
C15 C16 1.497(3)
C16 C17 1.524(3)
C22 C23 1.498(3)
C23 C24 1.375(3)
C23 C28 1.383(3)
C24 C25 1.373(3)
C25 C26 1.370(4)
C26 C27 1.366(4)
C27 C28 1.378(3)
C29 C30 1.519(3)

loop_
_geom_torsion_atom_site_label_1
_geom_torsion_atom_site_label_2
_geom_torsion_atom_site_label_3
_geom_torsion_atom_site_label_4
_geom_torsion
C6 C1 C2 C3 0.9(3)
C18 O1 C3 C2 -174.4(2)
C18 O1 C3 C4 5.1(3)
C1 C2 C3 O1 178.76(18)
C1 C2 C3 C4 -0.7(3)
O1 C3 C4 C5 -178.79(17)
C2 C3 C4 C5 0.6(3)
C19 N1 C5 C4 -14.3(3)
C8 N1 C5 C4 -176.80(17)
C19 N1 C5 C6 165.42(17)
C8 N1 C5 C6 3.0(2)
C3 C4 C5 N1 179.04(18)
C3 C4 C5 C6 -0.7(3)
C2 C1 C6 C5 -1.0(3)
C2 C1 C6 C7 -178.28(18)
N1 C5 C6 C1 -178.88(17)
C4 C5 C6 C1 0.9(3)
N1 C5 C6 C7 -1.0(2)
C4 C5 C6 C7 178.76(16)
C1 C6 C7 C13 47.3(3)
C5 C6 C7 C13 -130.22(16)
C1 C6 C7 C12 -72.2(3)
C5 C6 C7 C12 110.29(17)
C1 C6 C7 C8 176.40(19)
C5 C6 C7 C8 -1.12(18)
C5 N1 C8 C9 -116.10(17)
C19 N1 C8 C9 80.9(2)
C5 N1 C8 C7 -3.51(19)
C19 N1 C8 C7 -166.48(16)
C6 C7 C8 N1 2.71(17)
C13 C7 C8 N1 129.70(16)
C12 C7 C8 N1 -122.59(15)
C6 C7 C8 C9 128.20(14)
C13 C7 C8 C9 -104.82(17)
C12 C7 C8 C9 2.90(16)
C12 O3 C9 C20 177.68(15)
C12 O3 C9 C8 -60.11(14)
C12 O3 C9 C10 58.75(14)
N1 C8 C9 O3 149.74(14)
C7 C8 C9 O3 34.88(16)
N1 C8 C9 C20 -90.09(19)
C7 C8 C9 C20 155.05(15)
N1 C8 C9 C10 42.6(2)
C7 C8 C9 C10 -72.22(17)
C22 O6 C10 C9 -98.1(2)
C22 O6 C10 C11 144.85(19)
O3 C9 C10 O6 -156.80(14)
C20 C9 C10 O6 84.55(19)
C8 C9 C10 O6 -49.3(2)
O3 C9 C10 C11 -34.06(16)
C20 C9 C10 C11 -152.72(15)
C8 C9 C10 C11 73.41(17)
O6 C10 C11 C17 -129.54(16)
C9 C10 C11 C17 105.64(17)
O6 C10 C11 C29 -2.8(2)
C9 C10 C11 C29 -127.61(16)
O6 C10 C11 C12 121.35(15)
C9 C10 C11 C12 -3.47(16)
C15 N2 C12 O3 99.5(2)
C14 N2 C12 O3 -86.93(19)
C15 N2 C12 C11 -15.1(3)
C14 N2 C12 C11 158.51(16)
C15 N2 C12 C7 -153.68(17)
C14 N2 C12 C7 19.9(2)
C9 O3 C12 N2 173.07(14)
C9 O3 C12 C11 -62.53(14)
C9 O3 C12 C7 61.86(14)
C17 C11 C12 N2 45.8(2)
C29 C11 C12 N2 -78.2(2)
C10 C11 C12 N2 159.04(15)
C17 C11 C12 O3 -74.24(16)
C29 C11 C12 O3 161.76(14)
C10 C11 C12 O3 39.03(14)
C17 C11 C12 C7 177.80(15)
C29 C11 C12 C7 53.8(2)
C10 C11 C12 C7 -68.93(18)
C6 C7 C12 N2 93.95(18)
C13 C7 C12 N2 -32.36(17)
C8 C7 C12 N2 -153.42(14)
C6 C7 C12 O3 -151.20(15)
C13 C7 C12 O3 82.49(15)
C8 C7 C12 O3 -38.56(15)
C6 C7 C12 C11 -42.5(2)
C13 C7 C12 C11 -168.83(16)
C8 C7 C12 C11 70.12(19)
C6 C7 C13 C14 -96.98(19)
C12 C7 C13 C14 33.45(19)
C8 C7 C13 C14 141.61(17)
C15 N2 C14 C13 175.68(18)
C12 N2 C14 C13 1.8(2)
C7 C13 C14 N2 -22.9(2)
C12 N2 C15 O2 175.61(18)
C14 N2 C15 O2 2.7(3)
C12 N2 C15 C16 -3.3(3)
C14 N2 C15 C16 -176.25(19)
O2 C15 C16 C17 167.9(2)
N2 C15 C16 C17 -13.2(3)
C15 C16 C17 C11 47.4(3)
C29 C11 C17 C16 65.8(2)
C12 C11 C17 C16 -60.6(2)
C10 C11 C17 C16 -166.39(17)
C21 O4 C20 O5 3.8(3)
C21 O4 C20 C9 -174.11(18)
O3 C9 C20 O5 147.3(2)
C8 C9 C20 O5 33.3(3)
C10 C9 C20 O5 -101.1(2)
O3 C9 C20 O4 -34.8(2)
C8 C9 C20 O4 -148.74(16)
C10 C9 C20 O4 76.9(2)
C10 O6 C22 C23 -174.54(17)
O6 C22 C23 C24 -16.5(3)
O6 C22 C23 C28 162.67(19)
C28 C23 C24 C25 0.8(3)
C22 C23 C24 C25 180.0(2)
C23 C24 C25 C26 -0.5(4)
C24 C25 C26 C27 0.0(4)
C25 C26 C27 C28 0.3(4)
C26 C27 C28 C23 0.0(3)
C24 C23 C28 C27 -0.6(3)
C22 C23 C28 C27 -179.8(2)
C17 C11 C29 C30 49.7(2)
C12 C11 C29 C30 169.61(17)
C10 C11 C29 C30 -75.7(2)
